data_1504207
loop_
_publ_author_name
'Modjewski, Matthew'
'Lindeman, Sergey V.'
'Rathore, Rajendra'

_publ_section_title
;
 A versatile preparation of Gel\"ander-type p-terphenyls from a readily
 available diacetylenic precursor.
;
_journal_issue 20
_journal_name_full 'Organic letters'
_journal_page_first 4656
_journal_page_last 4659
_journal_paper_doi 10.1021/ol901938f
_journal_volume 11
_journal_year 2009
_chemical_formula_sum 'C48 H54'
_chemical_formula_weight 630.91
_chemical_name_systematic
; 
 ? 
;
_space_group_IT_number 14
_symmetry_cell_setting monoclinic
_symmetry_space_group_name_Hall '-P 2ybc'
_symmetry_space_group_name_H-M 'P 1 21/c 1'
_atom_sites_solution_hydrogens geom
_atom_sites_solution_primary direct
_atom_sites_solution_secondary difmap
_audit_creation_method SHELXL-97
_cell_angle_alpha 90.00
_cell_angle_beta 90.648(4)
_cell_angle_gamma 90.00
_cell_formula_units_Z 2
_cell_length_a 21.8162(14)
_cell_length_b 9.4664(6)
_cell_length_c 8.9027(6)
_cell_measurement_reflns_used 3239
_cell_measurement_temperature 100(2)
_cell_measurement_theta_max 66
_cell_measurement_theta_min 4
_cell_volume 1838.5(2)
_computing_cell_refinement 'SAINT v7.56A (Bruker, 2008)'
_computing_data_collection 'APEX2-2008.5-0 (Bruker, 2008)'
_computing_data_reduction 'SADABS-2008/1 (Bruker, 2008)'
_computing_molecular_graphics 'XP v5.1 (Bruker, 1998)'
_computing_publication_material 'XCIF-2008/2 (Bruker, 2008)'
_computing_structure_refinement 'SHELXL-2008/4(Bruker, 2008)'
_computing_structure_solution 'XS/SHELXTL-2008/1 (Bruker, 2008)'
_diffrn_ambient_temperature 100(2)
_diffrn_measured_fraction_theta_full 0.963
_diffrn_measured_fraction_theta_max 0.963
_diffrn_measurement_device_type 'Bruker APEX2 CCD detector'
_diffrn_measurement_method '\w scans'
_diffrn_radiation_monochromator graphite
_diffrn_radiation_source 'fine-focus sealed tube'
_diffrn_radiation_type CuK\a
_diffrn_radiation_wavelength 1.54178
_diffrn_reflns_av_R_equivalents 0.0488
_diffrn_reflns_av_sigmaI/netI 0.0420
_diffrn_reflns_limit_h_max 24
_diffrn_reflns_limit_h_min -24
_diffrn_reflns_limit_k_max 11
_diffrn_reflns_limit_k_min 0
_diffrn_reflns_limit_l_max 10
_diffrn_reflns_limit_l_min 0
_diffrn_reflns_number 14075
_diffrn_reflns_theta_full 66.99
_diffrn_reflns_theta_max 66.99
_diffrn_reflns_theta_min 4.05
_exptl_absorpt_coefficient_mu 0.473
_exptl_absorpt_correction_T_max 0.9813
_exptl_absorpt_correction_T_min 0.8989
_exptl_absorpt_correction_type multi-scan
_exptl_absorpt_process_details
;
 SADABS. Program for empirical absorption correction of
 area-detector data. University of Goetingen. Germany. 
 Sheldrick, G. M. 1996
;
_exptl_crystal_colour colorless
_exptl_crystal_density_diffrn 1.140
_exptl_crystal_density_method 'not measured'
_exptl_crystal_description plate
_exptl_crystal_F_000 684
_exptl_crystal_size_max 0.23
_exptl_crystal_size_mid 0.21
_exptl_crystal_size_min 0.04
_refine_diff_density_max 0.555
_refine_diff_density_min -0.278
_refine_diff_density_rms 0.054
_refine_ls_extinction_coef 0.0010(3)
_refine_ls_extinction_expression Fc^*^=kFc[1+0.001xFc^2^\l^3^/sin(2\q)]^-1/4^
_refine_ls_extinction_method SHELXL
_refine_ls_goodness_of_fit_ref 1.005
_refine_ls_hydrogen_treatment constr
_refine_ls_matrix_type full
_refine_ls_number_parameters 223
_refine_ls_number_reflns 3161
_refine_ls_number_restraints 0
_refine_ls_restrained_S_all 1.005
_refine_ls_R_factor_all 0.0996
_refine_ls_R_factor_gt 0.0690
_refine_ls_shift/su_max 0.000
_refine_ls_shift/su_mean 0.000
_refine_ls_structure_factor_coef Fsqd
_refine_ls_weighting_details 'calc w=1/[\s^2^(Fo^2^)+(0.0868P)^2^+2.3814P] where P=(Fo^2^+2Fc^2^)/3'
_refine_ls_weighting_scheme calc
_refine_ls_wR_factor_gt 0.1722
_refine_ls_wR_factor_ref 0.1935
_reflns_number_gt 2194
_reflns_number_total 3161
_reflns_threshold_expression >2sigma(I)
_cod_data_source_file ol901938f_si_007.cif
_cod_data_source_block raj14t
_cod_original_sg_symbol_H-M 'P 21/c'
_cod_database_code 1504207

loop_
_symmetry_equiv_pos_as_xyz
'x, y, z'
'-x, y+1/2, -z+1/2'
'-x, -y, -z'
'x, -y-1/2, z-1/2'

loop_
_atom_site_label
_atom_site_type_symbol
_atom_site_fract_x
_atom_site_fract_y
_atom_site_fract_z
_atom_site_U_iso_or_equiv
_atom_site_adp_type
_atom_site_occupancy
_atom_site_symmetry_multiplicity
_atom_site_calc_flag
_atom_site_refinement_flags
C1 C 0.55226(13) 0.5126(3) 0.4099(3) 0.0272(6) Uani 1 1 d .
C2 C 0.53846(13) 0.3826(3) 0.4781(3) 0.0275(6) Uani 1 1 d .
C3 C 0.48691(13) 0.3733(3) 0.5675(3) 0.0277(6) Uani 1 1 d .
H3 H 0.4780 0.2859 0.6149 0.033 Uiso 1 1 calc R
C4 C 0.57973(14) 0.2578(3) 0.4527(3) 0.0307(7) Uani 1 1 d .
H4A H 0.5849 0.2453 0.3432 0.037 Uiso 1 1 calc R
H4B H 0.5592 0.1721 0.4912 0.037 Uiso 1 1 calc R
C5 C 0.64356(14) 0.2686(3) 0.5269(3) 0.0318(7) Uani 1 1 d .
H5A H 0.6706 0.1988 0.4779 0.038 Uiso 1 1 calc R
H5B H 0.6398 0.2400 0.6333 0.038 Uiso 1 1 calc R
C6 C 0.67611(14) 0.4142(3) 0.5229(3) 0.0311(7) Uani 1 1 d .
C7 C 0.74374(15) 0.3860(3) 0.5589(3) 0.0374(7) Uani 1 1 d .
H7A H 0.7607 0.3228 0.4829 0.056 Uiso 1 1 calc R
H7B H 0.7475 0.3418 0.6581 0.056 Uiso 1 1 calc R
H7C H 0.7663 0.4755 0.5589 0.056 Uiso 1 1 calc R
C8 C 0.65373(15) 0.5125(3) 0.6500(3) 0.0334(7) Uani 1 1 d .
H8A H 0.6762 0.6020 0.6464 0.050 Uiso 1 1 calc R
H8B H 0.6610 0.4669 0.7475 0.050 Uiso 1 1 calc R
H8C H 0.6098 0.5307 0.6367 0.050 Uiso 1 1 calc R
C11 C 0.60823(13) 0.5289(3) 0.3174(3) 0.0263(6) Uani 1 1 d .
C12 C 0.66681(13) 0.4825(3) 0.3676(3) 0.0274(6) Uani 1 1 d .
C13 C 0.71595(14) 0.5002(3) 0.2708(3) 0.0286(6) Uani 1 1 d .
H13A H 0.7554 0.4704 0.3043 0.034 Uiso 1 1 calc R
C14 C 0.71073(13) 0.5590(3) 0.1279(3) 0.0279(6) Uani 1 1 d .
C15 C 0.65263(13) 0.6066(3) 0.0811(3) 0.0290(7) Uani 1 1 d .
H15A H 0.6472 0.6482 -0.0152 0.035 Uiso 1 1 calc R
C16 C 0.60313(13) 0.5926(3) 0.1768(3) 0.0276(6) Uani 1 1 d .
H16A H 0.5643 0.6279 0.1451 0.033 Uiso 1 1 calc R
C20 C 0.91767(16) 0.5540(4) -0.2872(4) 0.0452(9) Uani 1 1 d .
C21 C 0.76412(14) 0.5636(3) 0.0255(3) 0.0298(7) Uani 1 1 d .
C22 C 0.81225(15) 0.4658(3) 0.0391(4) 0.0354(7) Uani 1 1 d .
H22A H 0.8114 0.3983 0.1180 0.042 Uiso 1 1 calc R
C23 C 0.86074(15) 0.4653(3) -0.0591(4) 0.0363(7) Uani 1 1 d .
H23A H 0.8926 0.3979 -0.0457 0.044 Uiso 1 1 calc R
C24 C 0.86424(15) 0.5609(3) -0.1773(3) 0.0356(7) Uani 1 1 d .
C25 C 0.81750(15) 0.6606(3) -0.1889(4) 0.0361(7) Uani 1 1 d .
H25A H 0.8191 0.7298 -0.2660 0.043 Uiso 1 1 calc R
C26 C 0.76852(14) 0.6614(3) -0.0903(3) 0.0312(7) Uani 1 1 d .
H26A H 0.7373 0.7305 -0.1024 0.037 Uiso 1 1 calc R
C27 C 0.9138(2) 0.4085(6) -0.3708(6) 0.0806(15) Uani 1 1 d .
H27A H 0.8762 0.4050 -0.4318 0.121 Uiso 1 1 calc R
H27B H 0.9134 0.3318 -0.2969 0.121 Uiso 1 1 calc R
H27C H 0.9494 0.3978 -0.4359 0.121 Uiso 1 1 calc R
C28 C 0.9148(3) 0.6703(7) -0.4009(7) 0.124(3) Uani 1 1 d .
H28A H 0.9205 0.7614 -0.3504 0.186 Uiso 1 1 calc R
H28B H 0.8748 0.6688 -0.4521 0.186 Uiso 1 1 calc R
H28C H 0.9473 0.6569 -0.4748 0.186 Uiso 1 1 calc R
C29 C 0.97871(18) 0.5567(5) -0.2052(5) 0.0653(12) Uani 1 1 d .
H29A H 0.9813 0.6417 -0.1427 0.098 Uiso 1 1 calc R
H29B H 1.0119 0.5574 -0.2784 0.098 Uiso 1 1 calc R
H29C H 0.9824 0.4727 -0.1414 0.098 Uiso 1 1 calc R

loop_
_atom_site_aniso_label
_atom_site_aniso_U_11
_atom_site_aniso_U_22
_atom_site_aniso_U_33
_atom_site_aniso_U_23
_atom_site_aniso_U_13
_atom_site_aniso_U_12
C1 0.0331(16) 0.0231(14) 0.0255(14) -0.0010(11) -0.0007(11) -0.0003(11)
C2 0.0380(17) 0.0215(14) 0.0231(14) -0.0009(11) 0.0001(11) 0.0012(11)
C3 0.0385(17) 0.0188(14) 0.0259(15) 0.0019(11) 0.0006(12) -0.0008(12)
C4 0.0401(18) 0.0180(14) 0.0343(16) 0.0021(12) 0.0087(13) -0.0006(12)
C5 0.0401(18) 0.0222(15) 0.0330(16) 0.0022(12) 0.0062(13) 0.0069(12)
C6 0.0372(17) 0.0252(15) 0.0311(16) 0.0019(12) 0.0026(12) 0.0023(12)
C7 0.0441(19) 0.0339(17) 0.0343(17) 0.0053(14) 0.0013(13) 0.0015(14)
C8 0.0451(19) 0.0266(15) 0.0285(16) 0.0008(12) 0.0004(13) 0.0006(13)
C11 0.0354(17) 0.0147(13) 0.0288(15) -0.0034(11) 0.0022(12) -0.0002(11)
C12 0.0349(17) 0.0180(13) 0.0293(15) -0.0036(11) 0.0014(12) -0.0035(11)
C13 0.0325(16) 0.0185(13) 0.0348(16) -0.0019(12) -0.0002(12) 0.0004(11)
C14 0.0352(17) 0.0150(13) 0.0335(16) -0.0027(11) 0.0013(12) -0.0018(11)
C15 0.0411(18) 0.0189(13) 0.0270(15) 0.0003(11) 0.0045(12) -0.0016(12)
C16 0.0328(16) 0.0179(13) 0.0321(15) -0.0014(12) -0.0014(12) 0.0033(11)
C20 0.039(2) 0.055(2) 0.0414(19) 0.0054(16) 0.0081(15) 0.0040(15)
C21 0.0363(17) 0.0238(14) 0.0294(15) -0.0050(12) 0.0020(12) -0.0046(12)
C22 0.0405(19) 0.0254(15) 0.0404(18) 0.0045(13) 0.0062(14) 0.0003(13)
C23 0.0361(18) 0.0320(16) 0.0410(18) 0.0023(14) 0.0028(14) 0.0051(13)
C24 0.0369(18) 0.0351(17) 0.0350(17) -0.0003(13) 0.0041(13) -0.0021(13)
C25 0.0405(19) 0.0329(16) 0.0351(17) 0.0036(13) 0.0038(13) -0.0039(13)
C26 0.0340(17) 0.0254(15) 0.0342(16) -0.0015(12) 0.0009(13) -0.0009(12)
C27 0.054(3) 0.107(4) 0.081(3) -0.039(3) 0.021(2) -0.001(3)
C28 0.090(4) 0.154(6) 0.130(5) 0.096(5) 0.077(4) 0.066(4)
C29 0.047(2) 0.090(3) 0.058(2) -0.005(2) 0.0139(18) -0.010(2)

loop_
_atom_type_symbol
_atom_type_description
_atom_type_scat_dispersion_real
_atom_type_scat_dispersion_imag
_atom_type_scat_source
C C 0.0181 0.0091 'International Tables Vol C Tables 4.2.6.8 and 6.1.1.4'
H H 0.0000 0.0000 'International Tables Vol C Tables 4.2.6.8 and 6.1.1.4'

loop_
_geom_angle_atom_site_label_1
_geom_angle_atom_site_label_2
_geom_angle_atom_site_label_3
_geom_angle
_geom_angle_site_symmetry_1
_geom_angle_site_symmetry_3
C3 C1 C2 118.7(3) 3_666 .
C3 C1 C11 120.6(2) 3_666 .
C2 C1 C11 120.7(2) . .
C3 C2 C1 118.9(3) . .
C3 C2 C4 121.7(2) . .
C1 C2 C4 119.4(3) . .
C2 C3 C1 122.4(3) . 3_666
C2 C3 H3 118.8 . .
C1 C3 H3 118.8 3_666 .
C2 C4 C5 115.1(2) . .
C2 C4 H4A 108.5 . .
C5 C4 H4A 108.5 . .
C2 C4 H4B 108.5 . .
C5 C4 H4B 108.5 . .
H4A C4 H4B 107.5 . .
C4 C5 C6 117.5(2) . .
C4 C5 H5A 107.9 . .
C6 C5 H5A 107.9 . .
C4 C5 H5B 107.9 . .
C6 C5 H5B 107.9 . .
H5A C5 H5B 107.2 . .
C7 C6 C12 112.3(2) . .
C7 C6 C8 105.2(2) . .
C12 C6 C8 111.4(2) . .
C7 C6 C5 106.3(2) . .
C12 C6 C5 109.8(2) . .
C8 C6 C5 111.7(2) . .
C6 C7 H7A 109.5 . .
C6 C7 H7B 109.5 . .
H7A C7 H7B 109.5 . .
C6 C7 H7C 109.5 . .
H7A C7 H7C 109.5 . .
H7B C7 H7C 109.5 . .
C6 C8 H8A 109.5 . .
C6 C8 H8B 109.5 . .
H8A C8 H8B 109.5 . .
C6 C8 H8C 109.5 . .
H8A C8 H8C 109.5 . .
H8B C8 H8C 109.5 . .
C16 C11 C12 118.7(3) . .
C16 C11 C1 118.9(3) . .
C12 C11 C1 122.4(2) . .
C13 C12 C11 117.7(3) . .
C13 C12 C6 120.8(3) . .
C11 C12 C6 121.5(3) . .
C14 C13 C12 123.9(3) . .
C14 C13 H13A 118.0 . .
C12 C13 H13A 118.0 . .
C13 C14 C15 117.6(3) . .
C13 C14 C21 121.0(3) . .
C15 C14 C21 121.3(3) . .
C16 C15 C14 119.5(3) . .
C16 C15 H15A 120.2 . .
C14 C15 H15A 120.2 . .
C15 C16 C11 122.5(3) . .
C15 C16 H16A 118.8 . .
C11 C16 H16A 118.8 . .
C28 C20 C29 110.1(4) . .
C28 C20 C24 112.0(3) . .
C29 C20 C24 111.3(3) . .
C28 C20 C27 108.9(4) . .
C29 C20 C27 106.7(3) . .
C24 C20 C27 107.7(3) . .
C26 C21 C22 116.4(3) . .
C26 C21 C14 122.4(3) . .
C22 C21 C14 121.2(3) . .
C23 C22 C21 121.7(3) . .
C23 C22 H22A 119.2 . .
C21 C22 H22A 119.2 . .
C22 C23 C24 121.7(3) . .
C22 C23 H23A 119.1 . .
C24 C23 H23A 119.1 . .
C23 C24 C25 116.8(3) . .
C23 C24 C20 120.3(3) . .
C25 C24 C20 122.9(3) . .
C26 C25 C24 121.6(3) . .
C26 C25 H25A 119.2 . .
C24 C25 H25A 119.2 . .
C21 C26 C25 121.7(3) . .
C21 C26 H26A 119.2 . .
C25 C26 H26A 119.2 . .
C20 C27 H27A 109.5 . .
C20 C27 H27B 109.5 . .
H27A C27 H27B 109.5 . .
C20 C27 H27C 109.5 . .
H27A C27 H27C 109.5 . .
H27B C27 H27C 109.5 . .
C20 C28 H28A 109.5 . .
C20 C28 H28B 109.5 . .
H28A C28 H28B 109.5 . .
C20 C28 H28C 109.5 . .
H28A C28 H28C 109.5 . .
H28B C28 H28C 109.5 . .
C20 C29 H29A 109.5 . .
C20 C29 H29B 109.5 . .
H29A C29 H29B 109.5 . .
C20 C29 H29C 109.5 . .
H29A C29 H29C 109.5 . .
H29B C29 H29C 109.5 . .

loop_
_geom_bond_atom_site_label_1
_geom_bond_atom_site_label_2
_geom_bond_distance
_geom_bond_site_symmetry_2
C1 C3 1.393(4) 3_666
C1 C2 1.407(4) .
C1 C11 1.489(4) .
C2 C3 1.388(4) .
C2 C4 1.505(4) .
C3 C1 1.393(4) 3_666
C3 H3 0.9500 .
C4 C5 1.538(4) .
C4 H4A 0.9900 .
C4 H4B 0.9900 .
C5 C6 1.551(4) .
C5 H5A 0.9900 .
C5 H5B 0.9900 .
C6 C7 1.530(4) .
C6 C12 1.538(4) .
C6 C8 1.548(4) .
C7 H7A 0.9800 .
C7 H7B 0.9800 .
C7 H7C 0.9800 .
C8 H8A 0.9800 .
C8 H8B 0.9800 .
C8 H8C 0.9800 .
C11 C16 1.393(4) .
C11 C12 1.419(4) .
C12 C13 1.393(4) .
C13 C14 1.392(4) .
C13 H13A 0.9500 .
C14 C15 1.404(4) .
C14 C21 1.488(4) .
C15 C16 1.389(4) .
C15 H15A 0.9500 .
C16 H16A 0.9500 .
C20 C28 1.497(6) .
C20 C29 1.512(5) .
C20 C24 1.532(4) .
C20 C27 1.567(6) .
C21 C26 1.390(4) .
C21 C22 1.404(4) .
C22 C23 1.380(4) .
C22 H22A 0.9500 .
C23 C24 1.391(4) .
C23 H23A 0.9500 .
C24 C25 1.393(4) .
C25 C26 1.391(4) .
C25 H25A 0.9500 .
C26 H26A 0.9500 .
C27 H27A 0.9800 .
C27 H27B 0.9800 .
C27 H27C 0.9800 .
C28 H28A 0.9800 .
C28 H28B 0.9800 .
C28 H28C 0.9800 .
C29 H29A 0.9800 .
C29 H29B 0.9800 .
C29 H29C 0.9800 .

loop_
_geom_torsion_atom_site_label_1
_geom_torsion_atom_site_label_2
_geom_torsion_atom_site_label_3
_geom_torsion_atom_site_label_4
_geom_torsion
_geom_torsion_site_symmetry_1
_geom_torsion_site_symmetry_4
C3 C1 C2 C3 -1.0(5) 3_666 .
C11 C1 C2 C3 177.9(3) . .
C3 C1 C2 C4 179.0(3) 3_666 .
C11 C1 C2 C4 -2.1(4) . .
C1 C2 C3 C1 1.1(5) . 3_666
C4 C2 C3 C1 -179.0(3) . 3_666
C3 C2 C4 C5 -110.6(3) . .
C1 C2 C4 C5 69.4(3) . .
C2 C4 C5 C6 -40.0(4) . .
C4 C5 C6 C7 -163.3(2) . .
C4 C5 C6 C12 -41.6(3) . .
C4 C5 C6 C8 82.5(3) . .
C3 C1 C11 C16 -48.9(4) 3_666 .
C2 C1 C11 C16 132.2(3) . .
C3 C1 C11 C12 130.6(3) 3_666 .
C2 C1 C11 C12 -48.3(4) . .
C16 C11 C12 C13 -1.7(4) . .
C1 C11 C12 C13 178.7(2) . .
C16 C11 C12 C6 178.6(2) . .
C1 C11 C12 C6 -0.9(4) . .
C7 C6 C12 C13 6.0(4) . .
C8 C6 C12 C13 123.7(3) . .
C5 C6 C12 C13 -112.0(3) . .
C7 C6 C12 C11 -174.4(2) . .
C8 C6 C12 C11 -56.6(3) . .
C5 C6 C12 C11 67.6(3) . .
C11 C12 C13 C14 -0.7(4) . .
C6 C12 C13 C14 178.9(2) . .
C12 C13 C14 C15 1.9(4) . .
C12 C13 C14 C21 -174.8(3) . .
C13 C14 C15 C16 -0.5(4) . .
C21 C14 C15 C16 176.1(2) . .
C14 C15 C16 C11 -1.9(4) . .
C12 C11 C16 C15 3.1(4) . .
C1 C11 C16 C15 -177.3(2) . .
C13 C14 C21 C26 -156.3(3) . .
C15 C14 C21 C26 27.2(4) . .
C13 C14 C21 C22 25.4(4) . .
C15 C14 C21 C22 -151.2(3) . .
C26 C21 C22 C23 -1.2(4) . .
C14 C21 C22 C23 177.2(3) . .
C21 C22 C23 C24 -0.5(5) . .
C22 C23 C24 C25 2.2(5) . .
C22 C23 C24 C20 -178.0(3) . .
C28 C20 C24 C23 -176.9(4) . .
C29 C20 C24 C23 -53.2(4) . .
C27 C20 C24 C23 63.4(4) . .
C28 C20 C24 C25 2.9(6) . .
C29 C20 C24 C25 126.7(4) . .
C27 C20 C24 C25 -116.8(4) . .
C23 C24 C25 C26 -2.3(5) . .
C20 C24 C25 C26 177.9(3) . .
C22 C21 C26 C25 1.1(4) . .
C14 C21 C26 C25 -177.3(3) . .
C24 C25 C26 C21 0.7(5) . .
